data_7032983
loop_
_publ_author_name
'Lin, Cheng-Huei'
'Liao, Jia-Ling'
'Wu, Yu-Sin'
'Liao, Kuan-Yu'
'Chi, Yun'
'Chen, Chi-Lin'
'Lee, Gene-Hsiang'
'Chou, Pi-Tai'

_publ_section_title
;
 A new insight into the chemistry of iridium(iii) complexes bearing phenyl
 phenylphosphonite cyclometalate and chelating pyridyl triazolate: the
 excited-state proton transfer tautomerism via an inter-ligand PO-HN
 hydrogen bond.
;
_journal_issue 18
_journal_name_full 'Dalton transactions (Cambridge, England : 2003)'
_journal_page_first 8406
_journal_page_last 8418
_journal_paper_doi 10.1039/c4dt02922d
_journal_volume 44
_journal_year 2015
_chemical_formula_sum 'C86 H88 Ir2 N8 Na2 O10 P4'
_chemical_formula_weight 1947.90
_chemical_name_systematic
; 
 ? 
;
_space_group_IT_number 2
_symmetry_cell_setting triclinic
_symmetry_space_group_name_Hall '-P 1'
_symmetry_space_group_name_H-M 'P -1'
_atom_sites_solution_hydrogens geom
_atom_sites_solution_primary direct
_atom_sites_solution_secondary difmap
_audit_creation_method SHELXL-97
_cell_angle_alpha 96.292(2)
_cell_angle_beta 109.712(2)
_cell_angle_gamma 114.102(2)
_cell_formula_units_Z 1
_cell_length_a 12.3478(10)
_cell_length_b 12.8587(11)
_cell_length_c 15.8042(13)
_cell_measurement_reflns_used 4365
_cell_measurement_temperature 150(2)
_cell_measurement_theta_max 22.50
_cell_measurement_theta_min 2.23
_cell_volume 2065.1(3)
_computing_cell_refinement 'Bruker SAINT'
_computing_data_collection 'Bruker SMART'
_computing_data_reduction 'Bruker SAINT'
_computing_molecular_graphics 'Bruker SHELXTL'
_computing_publication_material 'Bruker SHELXTL'
_computing_structure_refinement 'SHELXL-97 (Sheldrick, 1997)'
_computing_structure_solution 'SHELXS-97 (Sheldrick, 1990)'
_diffrn_ambient_temperature 150(2)
_diffrn_measured_fraction_theta_full 0.994
_diffrn_measured_fraction_theta_max 0.994
_diffrn_measurement_device_type 'BRUKER SMART APEXCCD area detector'
_diffrn_measurement_method 'omega scans'
_diffrn_radiation_monochromator graphite
_diffrn_radiation_source 'fine-focus sealed tube'
_diffrn_radiation_type MoK\a
_diffrn_radiation_wavelength 0.71073
_diffrn_reflns_av_R_equivalents 0.0505
_diffrn_reflns_av_sigmaI/netI 0.0650
_diffrn_reflns_limit_h_max 16
_diffrn_reflns_limit_h_min -15
_diffrn_reflns_limit_k_max 16
_diffrn_reflns_limit_k_min -16
_diffrn_reflns_limit_l_max 20
_diffrn_reflns_limit_l_min -20
_diffrn_reflns_number 24667
_diffrn_reflns_theta_full 27.50
_diffrn_reflns_theta_max 27.50
_diffrn_reflns_theta_min 1.43
_exptl_absorpt_coefficient_mu 3.370
_exptl_absorpt_correction_T_max 0.6684
_exptl_absorpt_correction_T_min 0.4862
_exptl_absorpt_correction_type multi-scan
_exptl_crystal_colour colorless
_exptl_crystal_density_diffrn 1.566
_exptl_crystal_density_meas ?
_exptl_crystal_density_method 'not measured'
_exptl_crystal_description block
_exptl_crystal_F_000 976
_exptl_crystal_size_max 0.25
_exptl_crystal_size_mid 0.16
_exptl_crystal_size_min 0.13
_refine_diff_density_max 1.367
_refine_diff_density_min -0.779
_refine_diff_density_rms 0.127
_refine_ls_extinction_method none
_refine_ls_goodness_of_fit_ref 1.010
_refine_ls_hydrogen_treatment constr
_refine_ls_matrix_type full
_refine_ls_number_parameters 500
_refine_ls_number_reflns 9422
_refine_ls_number_restraints 0
_refine_ls_restrained_S_all 1.010
_refine_ls_R_factor_all 0.0416
_refine_ls_R_factor_gt 0.0345
_refine_ls_shift/su_max 0.004
_refine_ls_shift/su_mean 0.000
_refine_ls_structure_factor_coef Fsqd
_refine_ls_weighting_details 'calc w=1/[\s^2^(Fo^2^)+(0.0205P)^2^+0.0000P] where P=(Fo^2^+2Fc^2^)/3'
_refine_ls_weighting_scheme calc
_refine_ls_wR_factor_gt 0.0670
_refine_ls_wR_factor_ref 0.0699
_reflns_number_gt 8397
_reflns_number_total 9422
_reflns_threshold_expression >2sigma(I)
_cod_data_source_file c4dt02922d1.cif
_cod_data_source_block 6
_cod_depositor_comments
;
The following automatic conversions were performed:

'_symmetry_cell_setting' value 'Triclinic' changed to 'triclinic'
according to
/usr/data/users/saulius/crontab/automatic-downloads/rss-feeds/RSC/lib/dictionaries/cif_core.dic
dictionary named 'cif_core.dic' version 2.4.2 from 2011-04-26.

Automatic conversion script
Id: cif_fix_values 2827 2014-09-09 07:05:25Z andrius 

The following automatic conversions were performed:

'_exptl_crystal_density_meas' value 'not_measured' was changed to '?'
- the value is perceived as not measured.

Automatic conversion script
Id: cif_fix_values 3008 2015-01-20 13:52:24Z robertas 

 Adding full bibliography for 7032978--7032983.cif.
;
_cod_original_sg_symbol_H-M P-1
_cod_database_code 7032983

loop_
_symmetry_equiv_pos_as_xyz
'x, y, z'
'-x, -y, -z'

loop_
_atom_site_label
_atom_site_type_symbol
_atom_site_fract_x
_atom_site_fract_y
_atom_site_fract_z
_atom_site_U_iso_or_equiv
_atom_site_adp_type
_atom_site_occupancy
_atom_site_symmetry_multiplicity
_atom_site_calc_flag
_atom_site_refinement_flags
_atom_site_disorder_assembly
_atom_site_disorder_group
Ir Ir 0.349948(13) 0.228386(12) 0.281843(9) 0.01470(5) Uani 1 1 d . A .
Na Na 0.10122(14) 0.13021(12) -0.00935(10) 0.0228(3) Uani 1 1 d . . .
P1 P 0.13266(9) 0.11079(8) 0.21208(6) 0.0168(2) Uani 1 1 d . . .
P2 P 0.41102(9) 0.08343(8) 0.28654(7) 0.0196(2) Uani 1 1 d . . .
O1 O 0.0723(2) 0.1996(2) 0.23158(17) 0.0215(6) Uani 1 1 d . . .
O2 O 0.0649(2) 0.0501(2) 0.10727(16) 0.0223(6) Uani 1 1 d . . .
O3 O 0.4080(3) 0.0471(2) 0.38148(17) 0.0240(6) Uani 1 1 d . A .
O4 O 0.1416(3) 0.3199(2) -0.02610(18) 0.0305(7) Uani 1 1 d . . .
H4 H 0.1648 0.3531 -0.0589 0.046 Uiso 1 1 d R . .
O5 O 0.2228(3) 0.4811(2) -0.1217(2) 0.0312(7) Uani 1 1 d . . .
H5 H 0.2971 0.5295 -0.1162 0.047 Uiso 1 1 calc R . .
N1 N 0.5517(3) 0.3648(3) 0.3471(2) 0.0169(6) Uani 1 1 d . . .
N2 N 0.3945(3) 0.2672(2) 0.16673(19) 0.0164(6) Uani 1 1 d . . .
N3 N 0.3368(3) 0.2150(3) 0.07151(19) 0.0187(7) Uani 1 1 d . A .
N4 N 0.5456(3) 0.3533(3) 0.1140(2) 0.0201(7) Uani 1 1 d . . .
C1 C 0.6261(4) 0.4122(3) 0.4395(2) 0.0206(8) Uani 1 1 d . A .
H1 H 0.5882 0.3852 0.4813 0.025 Uiso 1 1 calc R . .
C2 C 0.7550(4) 0.4981(3) 0.4765(3) 0.0252(9) Uani 1 1 d . . .
H2 H 0.8059 0.5279 0.5425 0.030 Uiso 1 1 calc R A .
C3 C 0.8091(4) 0.5403(4) 0.4159(3) 0.0295(10) Uani 1 1 d . A .
H3 H 0.8982 0.5992 0.4399 0.035 Uiso 1 1 calc R . .
C4 C 0.7331(4) 0.4964(3) 0.3203(3) 0.0259(9) Uani 1 1 d . . .
H4A H 0.7677 0.5265 0.2777 0.031 Uiso 1 1 calc R A .
C5 C 0.6053(4) 0.4076(3) 0.2881(2) 0.0185(8) Uani 1 1 d . A .
C6 C 0.5166(3) 0.3476(3) 0.1889(2) 0.0174(8) Uani 1 1 d . A .
C7 C 0.4316(4) 0.2694(3) 0.0435(2) 0.0190(8) Uani 1 1 d . A .
C8 C 0.4164(4) 0.2343(4) -0.0558(3) 0.0242(9) Uani 1 1 d . . .
C9 C 0.2782(4) 0.1369(4) -0.1198(3) 0.0373(11) Uani 1 1 d . A .
H9A H 0.2566 0.0689 -0.0942 0.056 Uiso 1 1 calc R . .
H9B H 0.2727 0.1118 -0.1826 0.056 Uiso 1 1 calc R . .
H9C H 0.2163 0.1675 -0.1238 0.056 Uiso 1 1 calc R . .
C10 C 0.4469(5) 0.3430(4) -0.0936(3) 0.0540(15) Uani 1 1 d . A .
H10A H 0.3837 0.3714 -0.0957 0.081 Uiso 1 1 calc R . .
H10B H 0.4408 0.3206 -0.1570 0.081 Uiso 1 1 calc R . .
H10C H 0.5355 0.4063 -0.0523 0.081 Uiso 1 1 calc R . .
C11 C 0.5121(5) 0.1873(5) -0.0541(3) 0.0599(16) Uani 1 1 d . A .
H11A H 0.6016 0.2498 -0.0140 0.090 Uiso 1 1 calc R . .
H11B H 0.5038 0.1634 -0.1180 0.090 Uiso 1 1 calc R . .
H11C H 0.4923 0.1184 -0.0294 0.090 Uiso 1 1 calc R . .
C12 C 0.2922(3) 0.3585(3) 0.2912(2) 0.0168(8) Uani 1 1 d . . .
C13 C 0.3707(4) 0.4831(3) 0.3205(2) 0.0214(8) Uani 1 1 d . A .
H13 H 0.4624 0.5148 0.3403 0.026 Uiso 1 1 calc R . .
C14 C 0.3202(4) 0.5617(3) 0.3217(3) 0.0252(9) Uani 1 1 d . . .
H14 H 0.3772 0.6450 0.3422 0.030 Uiso 1 1 calc R A .
C15 C 0.1872(4) 0.5188(3) 0.2929(3) 0.0258(9) Uani 1 1 d . A .
H15 H 0.1524 0.5723 0.2936 0.031 Uiso 1 1 calc R . .
C16 C 0.1045(4) 0.3963(3) 0.2630(2) 0.0222(8) Uani 1 1 d . . .
H16 H 0.0128 0.3652 0.2429 0.027 Uiso 1 1 calc R A .
C17 C 0.1585(4) 0.3207(3) 0.2630(2) 0.0191(8) Uani 1 1 d . A .
C18 C 0.0619(3) 0.0009(3) 0.2672(2) 0.0199(8) Uani 1 1 d . . .
C19 C 0.0190(4) 0.0266(4) 0.3345(3) 0.0278(9) Uani 1 1 d . . .
H19 H 0.0298 0.1041 0.3541 0.033 Uiso 1 1 calc R . .
C20 C -0.0388(4) -0.0608(4) 0.3722(3) 0.0378(12) Uani 1 1 d . . .
H20 H -0.0699 -0.0436 0.4164 0.045 Uiso 1 1 calc R . .
C21 C -0.0519(4) -0.1720(4) 0.3468(3) 0.0414(12) Uani 1 1 d . . .
H21 H -0.0909 -0.2311 0.3738 0.050 Uiso 1 1 calc R . .
C22 C -0.0084(4) -0.1981(4) 0.2822(3) 0.0377(11) Uani 1 1 d . . .
H22 H -0.0168 -0.2750 0.2649 0.045 Uiso 1 1 calc R . .
C23 C 0.0479(4) -0.1120(3) 0.2419(3) 0.0256(9) Uani 1 1 d . . .
H23 H 0.0770 -0.1308 0.1968 0.031 Uiso 1 1 calc R . .
C24 C 0.3465(3) 0.2018(3) 0.4072(2) 0.0170(8) Uani 1 1 d . . .
C25 C 0.3206(4) 0.2624(3) 0.4698(2) 0.0220(8) Uani 1 1 d . A .
H25 H 0.3001 0.3234 0.4543 0.026 Uiso 1 1 calc R . .
C26 C 0.3232(4) 0.2380(4) 0.5543(3) 0.0271(9) Uani 1 1 d . . .
H26 H 0.3039 0.2814 0.5943 0.033 Uiso 1 1 calc R A .
C27 C 0.3538(4) 0.1506(4) 0.5792(3) 0.0312(10) Uani 1 1 d . A .
H27 H 0.3545 0.1328 0.6361 0.037 Uiso 1 1 calc R . .
C28 C 0.3836(4) 0.0887(3) 0.5207(3) 0.0274(9) Uani 1 1 d . . .
H28 H 0.4069 0.0297 0.5377 0.033 Uiso 1 1 calc R A .
C29 C 0.3787(4) 0.1148(3) 0.4375(2) 0.0212(8) Uani 1 1 d . A .
C30 C 0.3194(4) -0.0589(3) 0.1977(3) 0.0216(8) Uani 1 1 d . A .
C31 C 0.2542(4) -0.0643(4) 0.1051(3) 0.0267(9) Uani 1 1 d . . .
H31 H 0.2624 0.0064 0.0884 0.032 Uiso 1 1 calc R A .
C32 C 0.1773(4) -0.1736(4) 0.0373(3) 0.0312(10) Uani 1 1 d . A .
H32 H 0.1332 -0.1775 -0.0262 0.037 Uiso 1 1 calc R . .
C33 C 0.1642(4) -0.2763(4) 0.0611(3) 0.0382(11) Uani 1 1 d . . .
H33 H 0.1085 -0.3512 0.0146 0.046 Uiso 1 1 calc R A .
C34 C 0.2317(4) -0.2709(4) 0.1524(3) 0.0353(11) Uani 1 1 d . A .
H34 H 0.2248 -0.3420 0.1679 0.042 Uiso 1 1 calc R . .
C35 C 0.3092(4) -0.1634(3) 0.2213(3) 0.0296(10) Uani 1 1 d . . .
H35 H 0.3553 -0.1602 0.2842 0.036 Uiso 1 1 calc R A .
C36 C 0.5831(9) 0.1306(8) 0.3152(6) 0.0192(12) Uiso 0.562(10) 1 d P A 1
C37 C 0.6201(9) 0.1236(8) 0.2407(7) 0.0300(15) Uiso 0.562(10) 1 d P A 1
H37 H 0.5550 0.0902 0.1779 0.036 Uiso 0.562(10) 1 calc PR A 1
C38 C 0.7522(11) 0.1653(9) 0.2579(8) 0.0407(18) Uiso 0.562(10) 1 d P A 1
H38 H 0.7773 0.1597 0.2077 0.049 Uiso 0.562(10) 1 calc PR A 1
C39 C 0.8429(10) 0.2140(8) 0.3485(8) 0.0383(17) Uiso 0.562(10) 1 d P A 1
H39 H 0.9330 0.2452 0.3618 0.046 Uiso 0.562(10) 1 calc PR A 1
C40 C 0.8056(9) 0.2189(8) 0.4223(7) 0.0362(16) Uiso 0.562(10) 1 d P A 1
H40 H 0.8703 0.2508 0.4853 0.043 Uiso 0.562(10) 1 calc PR A 1
C41 C 0.6766(9) 0.1781(8) 0.4050(6) 0.0264(13) Uiso 0.562(10) 1 d P A 1
H41 H 0.6525 0.1830 0.4558 0.032 Uiso 0.562(10) 1 calc PR A 1
C36' C 0.5727(11) 0.1226(10) 0.2904(8) 0.0192(12) Uiso 0.438(10) 1 d P A 2
C37' C 0.5991(12) 0.1273(10) 0.2123(9) 0.0300(15) Uiso 0.438(10) 1 d P A 2
H37' H 0.5306 0.1066 0.1524 0.036 Uiso 0.438(10) 1 calc PR A 2
C38' C 0.7218(12) 0.1611(11) 0.2208(10) 0.0407(18) Uiso 0.438(10) 1 d P A 2
H38' H 0.7391 0.1639 0.1667 0.049 Uiso 0.438(10) 1 calc PR A 2
C39' C 0.8230(14) 0.1920(12) 0.3076(11) 0.0383(17) Uiso 0.438(10) 1 d P A 2
H39' H 0.9073 0.2117 0.3103 0.046 Uiso 0.438(10) 1 calc PR A 2
C40' C 0.8085(12) 0.1957(10) 0.3883(10) 0.0362(16) Uiso 0.438(10) 1 d P A 2
H40' H 0.8800 0.2202 0.4474 0.043 Uiso 0.438(10) 1 calc PR A 2
C41' C 0.6773(11) 0.1598(10) 0.3792(8) 0.0264(13) Uiso 0.438(10) 1 d P A 2
H41' H 0.6609 0.1612 0.4338 0.032 Uiso 0.438(10) 1 calc PR A 2
C42 C 0.1998(5) 0.4076(4) 0.0612(3) 0.0470(13) Uani 1 1 d . . .
H42A H 0.1553 0.3756 0.1006 0.071 Uiso 1 1 calc R . .
H42B H 0.1918 0.4782 0.0502 0.071 Uiso 1 1 calc R . .
H42C H 0.2925 0.4294 0.0930 0.071 Uiso 1 1 calc R . .
C43 C 0.1366(4) 0.5299(4) -0.1493(3) 0.0376(11) Uani 1 1 d . . .
H43A H 0.1819 0.6141 -0.1138 0.056 Uiso 1 1 calc R . .
H43B H 0.0602 0.4869 -0.1366 0.056 Uiso 1 1 calc R . .
H43C H 0.1080 0.5224 -0.2166 0.056 Uiso 1 1 calc R . .

loop_
_atom_site_aniso_label
_atom_site_aniso_U_11
_atom_site_aniso_U_22
_atom_site_aniso_U_33
_atom_site_aniso_U_23
_atom_site_aniso_U_13
_atom_site_aniso_U_12
Ir 0.01377(7) 0.01398(7) 0.01495(7) 0.00395(5) 0.00628(5) 0.00523(6)
Na 0.0180(8) 0.0200(8) 0.0211(7) 0.0059(6) 0.0053(6) 0.0033(6)
P1 0.0147(5) 0.0160(5) 0.0170(5) 0.0048(4) 0.0063(4) 0.0051(4)
P2 0.0185(5) 0.0176(5) 0.0227(5) 0.0064(4) 0.0094(4) 0.0080(4)
O1 0.0152(13) 0.0182(13) 0.0300(14) 0.0062(11) 0.0099(11) 0.0070(11)
O2 0.0194(14) 0.0211(14) 0.0162(13) 0.0041(11) 0.0056(11) 0.0024(11)
O3 0.0313(16) 0.0238(14) 0.0245(14) 0.0131(12) 0.0125(12) 0.0177(13)
O4 0.0375(17) 0.0267(15) 0.0292(15) 0.0147(13) 0.0174(14) 0.0126(13)
O5 0.0187(15) 0.0336(17) 0.0366(16) 0.0175(14) 0.0108(13) 0.0070(13)
N1 0.0149(15) 0.0163(15) 0.0176(15) 0.0040(12) 0.0069(12) 0.0059(13)
N2 0.0144(15) 0.0149(15) 0.0168(15) 0.0036(12) 0.0068(12) 0.0043(13)
N3 0.0186(16) 0.0208(16) 0.0119(14) 0.0016(12) 0.0042(13) 0.0076(13)
N4 0.0143(15) 0.0222(17) 0.0195(16) 0.0043(13) 0.0081(13) 0.0045(13)
C1 0.0200(19) 0.022(2) 0.0164(18) 0.0050(15) 0.0066(15) 0.0075(16)
C2 0.020(2) 0.026(2) 0.0198(19) 0.0033(16) 0.0040(16) 0.0065(17)
C3 0.016(2) 0.027(2) 0.028(2) 0.0049(17) 0.0057(17) -0.0017(17)
C4 0.022(2) 0.025(2) 0.023(2) 0.0039(16) 0.0113(17) 0.0037(17)
C5 0.0198(19) 0.0139(18) 0.0184(18) 0.0014(14) 0.0074(15) 0.0064(15)
C6 0.0138(18) 0.0153(18) 0.0207(18) 0.0050(15) 0.0076(15) 0.0047(15)
C7 0.0187(19) 0.0209(19) 0.0179(18) 0.0065(15) 0.0081(15) 0.0094(16)
C8 0.019(2) 0.032(2) 0.0191(19) 0.0033(17) 0.0090(16) 0.0097(18)
C9 0.028(2) 0.050(3) 0.018(2) -0.0038(19) 0.0090(18) 0.008(2)
C10 0.070(4) 0.045(3) 0.027(2) 0.012(2) 0.022(3) 0.007(3)
C11 0.048(3) 0.103(5) 0.030(3) -0.005(3) 0.014(2) 0.045(3)
C12 0.0199(19) 0.0187(18) 0.0111(16) 0.0052(14) 0.0072(15) 0.0078(16)
C13 0.022(2) 0.0199(19) 0.0191(18) 0.0066(15) 0.0064(16) 0.0088(16)
C14 0.032(2) 0.0149(19) 0.026(2) 0.0042(16) 0.0097(18) 0.0114(17)
C15 0.030(2) 0.027(2) 0.027(2) 0.0098(17) 0.0125(18) 0.0181(19)
C16 0.023(2) 0.027(2) 0.0227(19) 0.0098(16) 0.0097(16) 0.0161(17)
C17 0.0206(19) 0.0215(19) 0.0148(17) 0.0072(15) 0.0069(15) 0.0098(16)
C18 0.0151(18) 0.0190(19) 0.0196(18) 0.0057(15) 0.0065(15) 0.0034(15)
C19 0.024(2) 0.028(2) 0.024(2) 0.0038(17) 0.0099(17) 0.0064(18)
C20 0.030(2) 0.050(3) 0.019(2) 0.009(2) 0.0146(19) 0.004(2)
C21 0.035(3) 0.038(3) 0.037(3) 0.022(2) 0.015(2) 0.003(2)
C22 0.037(3) 0.026(2) 0.049(3) 0.018(2) 0.019(2) 0.011(2)
C23 0.019(2) 0.023(2) 0.030(2) 0.0062(17) 0.0084(17) 0.0074(17)
C24 0.0138(18) 0.0149(18) 0.0184(18) 0.0050(14) 0.0044(15) 0.0052(15)
C25 0.020(2) 0.023(2) 0.0222(19) 0.0062(16) 0.0098(16) 0.0085(16)
C26 0.023(2) 0.032(2) 0.022(2) 0.0056(17) 0.0122(17) 0.0068(18)
C27 0.034(2) 0.038(3) 0.021(2) 0.0145(19) 0.0139(19) 0.013(2)
C28 0.032(2) 0.024(2) 0.024(2) 0.0126(17) 0.0097(18) 0.0114(18)
C29 0.021(2) 0.0196(19) 0.0195(18) 0.0054(15) 0.0076(16) 0.0073(16)
C30 0.0189(19) 0.0187(19) 0.029(2) 0.0050(16) 0.0140(17) 0.0080(16)
C31 0.025(2) 0.025(2) 0.033(2) 0.0073(18) 0.0155(18) 0.0113(18)
C32 0.033(2) 0.033(2) 0.028(2) 0.0054(18) 0.0155(19) 0.015(2)
C33 0.044(3) 0.021(2) 0.042(3) -0.0032(19) 0.024(2) 0.007(2)
C34 0.048(3) 0.022(2) 0.041(3) 0.0093(19) 0.024(2) 0.016(2)
C35 0.042(3) 0.025(2) 0.031(2) 0.0128(18) 0.021(2) 0.019(2)
C42 0.074(4) 0.039(3) 0.029(2) 0.015(2) 0.024(3) 0.025(3)
C43 0.030(2) 0.040(3) 0.040(3) 0.007(2) 0.015(2) 0.015(2)

loop_
_atom_type_symbol
_atom_type_description
_atom_type_scat_dispersion_real
_atom_type_scat_dispersion_imag
_atom_type_scat_source
C C 0.0033 0.0016 'International Tables Vol C Tables 4.2.6.8 and 6.1.1.4'
H H 0.0000 0.0000 'International Tables Vol C Tables 4.2.6.8 and 6.1.1.4'
N N 0.0061 0.0033 'International Tables Vol C Tables 4.2.6.8 and 6.1.1.4'
O O 0.0106 0.0060 'International Tables Vol C Tables 4.2.6.8 and 6.1.1.4'
P P 0.1023 0.0942 'International Tables Vol C Tables 4.2.6.8 and 6.1.1.4'
Ir Ir -1.4442 7.9887 'International Tables Vol C Tables 4.2.6.8 and 6.1.1.4'
Na Na 0.0362 0.0249 'International Tables Vol C Tables 4.2.6.8 and 6.1.1.4'

loop_
_geom_angle_atom_site_label_1
_geom_angle_atom_site_label_2
_geom_angle_atom_site_label_3
_geom_angle
_geom_angle_site_symmetry_1
_geom_angle_site_symmetry_3
C24 Ir C12 92.66(13) . .
C24 Ir N2 168.42(12) . .
C12 Ir N2 92.53(12) . .
C24 Ir N1 93.57(12) . .
C12 Ir N1 89.66(12) . .
N2 Ir N1 76.12(11) . .
C24 Ir P1 88.64(10) . .
C12 Ir P1 81.26(10) . .
N2 Ir P1 102.37(8) . .
N1 Ir P1 170.76(8) . .
C24 Ir P2 81.04(11) . .
C12 Ir P2 173.70(9) . .
N2 Ir P2 93.71(8) . .
N1 Ir P2 91.01(8) . .
P1 Ir P2 98.20(4) . .
O2 Na O2 84.46(10) 2 .
O2 Na O4 128.63(11) 2 .
O2 Na O4 129.76(11) . .
O2 Na N3 134.94(12) 2 .
O2 Na N3 93.50(10) . .
O4 Na N3 86.11(11) . .
O2 Na Na 42.45(7) 2 2
O2 Na Na 42.01(7) . 2
O4 Na Na 148.59(11) . 2
N3 Na Na 121.09(10) . 2
O2 P1 O1 106.73(14) . .
O2 P1 C18 106.77(15) . .
O1 P1 C18 98.98(16) . .
O2 P1 Ir 119.99(11) . .
O1 P1 Ir 104.31(9) . .
C18 P1 Ir 117.37(12) . .
O3 P2 C30 103.15(15) . .
O3 P2 C36 98.0(3) . .
C30 P2 C36 106.1(3) . .
O3 P2 C36' 108.0(4) . .
C30 P2 C36' 98.4(4) . .
C36 P2 C36' 11.2(4) . .
O3 P2 Ir 105.61(10) . .
C30 P2 Ir 123.41(13) . .
C36 P2 Ir 116.5(3) . .
C36' P2 Ir 116.9(4) . .
C17 O1 P1 116.2(2) . .
P1 O2 Na 136.64(15) . 2
P1 O2 Na 127.74(14) . .
Na O2 Na 95.54(10) 2 .
C29 O3 P2 115.3(2) . .
C42 O4 Na 112.8(2) . .
C1 N1 C5 118.0(3) . .
C1 N1 Ir 125.8(2) . .
C5 N1 Ir 116.1(2) . .
C6 N2 N3 107.1(3) . .
C6 N2 Ir 115.6(2) . .
N3 N2 Ir 136.0(2) . .
C7 N3 N2 104.4(3) . .
C7 N3 Na 131.0(2) . .
N2 N3 Na 117.8(2) . .
C6 N4 C7 101.9(3) . .
N1 C1 C2 122.8(3) . .
C1 C2 C3 118.7(3) . .
C4 C3 C2 119.6(4) . .
C3 C4 C5 118.4(4) . .
N1 C5 C4 122.3(3) . .
N1 C5 C6 113.3(3) . .
C4 C5 C6 124.3(3) . .
N2 C6 N4 112.9(3) . .
N2 C6 C5 118.6(3) . .
N4 C6 C5 128.0(3) . .
N3 C7 N4 113.7(3) . .
N3 C7 C8 123.4(3) . .
N4 C7 C8 122.6(3) . .
C7 C8 C9 111.2(3) . .
C7 C8 C11 107.8(3) . .
C9 C8 C11 108.8(4) . .
C7 C8 C10 109.8(3) . .
C9 C8 C10 109.1(3) . .
C11 C8 C10 110.1(4) . .
C17 C12 C13 114.1(3) . .
C17 C12 Ir 117.6(3) . .
C13 C12 Ir 128.3(3) . .
C14 C13 C12 123.1(4) . .
C15 C14 C13 120.1(4) . .
C14 C15 C16 119.5(4) . .
C17 C16 C15 118.8(4) . .
C16 C17 O1 116.7(3) . .
C16 C17 C12 124.5(3) . .
O1 C17 C12 118.8(3) . .
C23 C18 C19 118.6(3) . .
C23 C18 P1 119.7(3) . .
C19 C18 P1 121.7(3) . .
C20 C19 C18 119.9(4) . .
C21 C20 C19 120.9(4) . .
C20 C21 C22 119.9(4) . .
C21 C22 C23 120.2(4) . .
C18 C23 C22 120.5(4) . .
C25 C24 C29 113.9(3) . .
C25 C24 Ir 128.2(3) . .
C29 C24 Ir 117.8(3) . .
C24 C25 C26 123.4(4) . .
C27 C26 C25 119.8(4) . .
C26 C27 C28 119.7(4) . .
C29 C28 C27 118.7(4) . .
C28 C29 O3 115.3(3) . .
C28 C29 C24 124.6(4) . .
O3 C29 C24 120.1(3) . .
C31 C30 C35 119.9(4) . .
C31 C30 P2 118.9(3) . .
C35 C30 P2 121.2(3) . .
C32 C31 C30 119.5(4) . .
C33 C32 C31 120.6(4) . .
C32 C33 C34 120.1(4) . .
C33 C34 C35 120.7(4) . .
C34 C35 C30 119.3(4) . .
C41 C36 C37 119.4(8) . .
C41 C36 P2 122.5(6) . .
C37 C36 P2 118.0(6) . .
C38 C37 C36 120.8(8) . .
C39 C38 C37 118.0(9) . .
C38 C39 C40 120.9(9) . .
C41 C40 C39 120.7(8) . .
C36 C41 C40 120.1(8) . .
C37' C36' C41' 118.9(11) . .
C37' C36' P2 123.2(8) . .
C41' C36' P2 117.6(8) . .
C38' C37' C36' 120.1(11) . .
C37' C38' C39' 120.8(11) . .
C40' C39' C38' 123.6(12) . .
C39' C40' C41' 115.6(11) . .
C36' C41' C40' 121.0(10) . .

loop_
_geom_bond_atom_site_label_1
_geom_bond_atom_site_label_2
_geom_bond_distance
_geom_bond_site_symmetry_2
Ir C24 2.058(3) .
Ir C12 2.079(4) .
Ir N2 2.124(3) .
Ir N1 2.156(3) .
Ir P1 2.2419(9) .
Ir P2 2.2779(10) .
Na O2 2.273(3) 2
Na O2 2.292(3) .
Na O4 2.346(3) .
Na N3 2.425(3) .
Na Na 3.380(3) 2
P1 O2 1.517(2) .
P1 O1 1.652(3) .
P1 C18 1.815(4) .
P2 O3 1.627(3) .
P2 C30 1.810(4) .
P2 C36 1.824(9) .
P2 C36' 1.826(12) .
O1 C17 1.387(4) .
O2 Na 2.273(3) 2
O3 C29 1.406(4) .
O4 C42 1.421(5) .
O5 C43 1.418(5) .
N1 C1 1.338(4) .
N1 C5 1.358(4) .
N2 C6 1.325(4) .
N2 N3 1.374(4) .
N3 C7 1.343(4) .
N4 C6 1.350(4) .
N4 C7 1.350(4) .
C1 C2 1.375(5) .
C2 C3 1.381(5) .
C3 C4 1.381(5) .
C4 C5 1.382(5) .
C5 C6 1.462(5) .
C7 C8 1.510(5) .
C8 C9 1.522(5) .
C8 C11 1.527(6) .
C8 C10 1.535(6) .
C12 C17 1.400(5) .
C12 C13 1.409(5) .
C13 C14 1.389(5) .
C14 C15 1.383(5) .
C15 C16 1.395(5) .
C16 C17 1.385(5) .
C18 C23 1.384(5) .
C18 C19 1.402(5) .
C19 C20 1.382(5) .
C20 C21 1.369(6) .
C21 C22 1.372(6) .
C22 C23 1.392(5) .
C24 C25 1.392(5) .
C24 C29 1.411(5) .
C25 C26 1.397(5) .
C26 C27 1.381(6) .
C27 C28 1.389(6) .
C28 C29 1.380(5) .
C30 C31 1.390(5) .
C30 C35 1.401(5) .
C31 C32 1.385(5) .
C32 C33 1.374(6) .
C33 C34 1.379(6) .
C34 C35 1.379(6) .
C36 C41 1.360(11) .
C36 C37 1.406(12) .
C37 C38 1.405(13) .
C38 C39 1.358(12) .
C39 C40 1.395(12) .
C40 C41 1.371(12) .
C36' C37' 1.380(15) .
C36' C41' 1.411(15) .
C37' C38' 1.347(16) .
C38' C39' 1.386(16) .
C39' C40' 1.345(16) .
C40' C41' 1.441(16) .
